data_4500538
loop_
_publ_author_name
'Yang, Qian'
'Zhang, Xiao-Feng'
'Zhao, Jiong-Peng'
'Hu, Bo-Wen'
'Bu, Xian-He'

_publ_section_title
;
 Cobalt(II)--Azido Coordination Polymers with Dicarboxylate and
 Di(1H-imidazol-1-yl)methane Ligands Exhibiting Ferromagnetic Behaviors
;
_journal_issue 7
_journal_name_full 'Crystal Growth &amp; Design'
_journal_page_first 2839
_journal_paper_doi 10.1021/cg1016615
_journal_volume 11
_journal_year 2011
_chemical_formula_sum 'C30 H24 Co3 N14 O8'
_chemical_formula_weight 885.42
_chemical_name_systematic
; 
 ? 
;
_space_group_IT_number 15
_symmetry_cell_setting monoclinic
_symmetry_space_group_name_Hall '-C 2yc'
_symmetry_space_group_name_H-M 'C 1 2/c 1'
_atom_sites_solution_hydrogens geom
_atom_sites_solution_primary direct
_atom_sites_solution_secondary difmap
_audit_creation_method SHELXL-97
_cell_angle_alpha 90.00
_cell_angle_beta 101.78(3)
_cell_angle_gamma 90.00
_cell_formula_units_Z 4
_cell_length_a 15.034(3)
_cell_length_b 17.990(4)
_cell_length_c 13.818(3)
_cell_measurement_reflns_used 14370
_cell_measurement_temperature 293(2)
_cell_measurement_theta_max 27.3
_cell_measurement_theta_min 3.0
_cell_volume 3658.5(14)
_computing_cell_refinement PROCESS-AUTO
_computing_data_collection PROCESS-AUTO
_computing_data_reduction CrystalStructure
_computing_publication_material 'CrystalStructure 3.7.0'
_computing_structure_refinement SHELXL
_computing_structure_solution DirectMethod
_diffrn_ambient_temperature 293(2)
_diffrn_measured_fraction_theta_full 0.992
_diffrn_measured_fraction_theta_max 0.992
_diffrn_measurement_device_type SCX-MINI
_diffrn_measurement_method '\w scans'
_diffrn_radiation_monochromator graphite
_diffrn_radiation_source 'fine-focus sealed tube'
_diffrn_radiation_type MoK\a
_diffrn_radiation_wavelength 0.71073
_diffrn_reflns_av_R_equivalents 0.0961
_diffrn_reflns_av_sigmaI/netI 0.0834
_diffrn_reflns_limit_h_max 19
_diffrn_reflns_limit_h_min -19
_diffrn_reflns_limit_k_max 23
_diffrn_reflns_limit_k_min -23
_diffrn_reflns_limit_l_max 17
_diffrn_reflns_limit_l_min -17
_diffrn_reflns_number 18423
_diffrn_reflns_theta_full 27.36
_diffrn_reflns_theta_max 27.36
_diffrn_reflns_theta_min 3.01
_exptl_absorpt_coefficient_mu 1.413
_exptl_absorpt_correction_type none
_exptl_crystal_colour Colorless
_exptl_crystal_density_diffrn 1.607
_exptl_crystal_density_method 'not measured'
_exptl_crystal_description Prism
_exptl_crystal_F_000 1788
_exptl_crystal_size_max 0.40
_exptl_crystal_size_mid 0.20
_exptl_crystal_size_min 0.20
_refine_diff_density_max 0.503
_refine_diff_density_min -0.549
_refine_diff_density_rms 0.088
_refine_ls_extinction_method none
_refine_ls_goodness_of_fit_ref 1.173
_refine_ls_hydrogen_treatment constr
_refine_ls_matrix_type full
_refine_ls_number_parameters 249
_refine_ls_number_reflns 4104
_refine_ls_number_restraints 0
_refine_ls_restrained_S_all 1.173
_refine_ls_R_factor_all 0.1170
_refine_ls_R_factor_gt 0.0722
_refine_ls_shift/su_max 0.001
_refine_ls_shift/su_mean 0.000
_refine_ls_structure_factor_coef Fsqd
_refine_ls_weighting_details 'calc w=1/[\s^2^(Fo^2^)+(0.0180P)^2^+7.3132P] where P=(Fo^2^+2Fc^2^)/3'
_refine_ls_weighting_scheme calc
_refine_ls_wR_factor_gt 0.0866
_refine_ls_wR_factor_ref 0.0953
_reflns_number_gt 2866
_reflns_number_total 4104
_reflns_threshold_expression >2sigma(I)
_cod_data_source_file cg1016615_si_002.cif
_cod_data_source_block 1
_cod_depositor_comments
;
The following automatic conversions were performed:

'_symmetry_cell_setting' value 'Monoclinic' changed to 'monoclinic'
according to /home/saulius/struct/CIF-dictionaries/cif_core.dic
dictionary named 'cif_core.dic' version 2.4.1 from 2010-06-29.

Automatic conversion script
Id: cif_fix_values 1715 2011-07-08 13:25:40Z adriana 
;
_cod_original_cell_volume 3658.6(13)
_cod_original_sg_symbol_H-M 'C2/c  '
_cod_database_code 4500538

loop_
_symmetry_equiv_pos_as_xyz
'x, y, z'
'-x, y, -z+1/2'
'x+1/2, y+1/2, z'
'-x+1/2, y+1/2, -z+1/2'
'-x, -y, -z'
'x, -y, z-1/2'
'-x+1/2, -y+1/2, -z'
'x+1/2, -y+1/2, z-1/2'

loop_
_atom_site_label
_atom_site_type_symbol
_atom_site_fract_x
_atom_site_fract_y
_atom_site_fract_z
_atom_site_U_iso_or_equiv
_atom_site_adp_type
_atom_site_occupancy
_atom_site_symmetry_multiplicity
_atom_site_calc_flag
_atom_site_refinement_flags
N7 N 0.4418(2) 0.15253(19) 0.5236(2) 0.0316(9) Uani 1 1 d .
C13 C 0.4033(4) 0.2225(3) 0.5234(4) 0.0544(15) Uani 1 1 d .
H13A H 0.4075 0.2596 0.4777 0.065 Uiso 1 1 calc R
C14 C 0.4179(3) 0.1178(2) 0.5985(3) 0.0338(11) Uani 1 1 d .
H14A H 0.4331 0.0688 0.6159 0.041 Uiso 1 1 calc R
C12 C 0.3587(4) 0.2296(3) 0.5988(4) 0.0589(15) Uani 1 1 d .
H12A H 0.3280 0.2713 0.6146 0.071 Uiso 1 1 calc R
N6 N 0.3685(2) 0.1621(2) 0.6473(3) 0.0391(10) Uani 1 1 d .
O4 O -0.12762(18) 0.57193(15) 0.96703(18) 0.0300(7) Uani 1 1 d .
O2 O -0.10763(18) 0.43347(14) 0.67161(18) 0.0277(7) Uani 1 1 d .
N3 N 0.1369(6) 0.2004(4) 1.0283(5) 0.166(3) Uani 1 1 d .
Co1 Co 0.02224(4) 0.38874(3) 0.92394(4) 0.02238(15) Uani 1 1 d .
Co2 Co 0.0000 0.26399(4) 0.7500 0.0222(2) Uani 1 2 d S
O3 O -0.04722(17) 0.48937(14) 0.89773(18) 0.0271(7) Uani 1 1 d .
O1 O -0.08177(16) 0.34873(14) 0.79545(17) 0.0221(6) Uani 1 1 d .
C8 C -0.1218(3) 0.5158(2) 0.9138(3) 0.0213(9) Uani 1 1 d .
C1 C -0.1248(2) 0.4042(2) 0.7474(3) 0.0213(9) Uani 1 1 d .
C7 C -0.2092(3) 0.4791(2) 0.8619(3) 0.0232(9) Uani 1 1 d .
C2 C -0.2102(2) 0.4292(2) 0.7827(3) 0.0202(9) Uani 1 1 d .
N5 N 0.2344(3) 0.1435(2) 0.7162(3) 0.0402(10) Uani 1 1 d .
N4 N 0.0959(2) 0.18368(18) 0.7235(2) 0.0336(9) Uani 1 1 d .
C9 C 0.1846(3) 0.1934(2) 0.7573(3) 0.0370(11) Uani 1 1 d .
H9A H 0.2095 0.2295 0.8030 0.044 Uiso 1 1 calc R
C3 C -0.2934(3) 0.3994(2) 0.7326(3) 0.0371(11) Uani 1 1 d .
H3A H -0.2945 0.3672 0.6797 0.045 Uiso 1 1 calc R
C6 C -0.2918(3) 0.4978(2) 0.8891(3) 0.0373(11) Uani 1 1 d .
H6A H -0.2919 0.5318 0.9398 0.045 Uiso 1 1 calc R
C5 C -0.3727(3) 0.4661(3) 0.8410(4) 0.0495(14) Uani 1 1 d .
H5A H -0.4264 0.4769 0.8616 0.059 Uiso 1 1 calc R
C4 C -0.3738(3) 0.4177(3) 0.7615(4) 0.0509(14) Uani 1 1 d .
H4A H -0.4285 0.3977 0.7279 0.061 Uiso 1 1 calc R
C15 C 0.3335(3) 0.1398(3) 0.7348(3) 0.0525(14) Uani 1 1 d .
H15A H 0.3529 0.0894 0.7532 0.063 Uiso 1 1 calc R
H15B H 0.3586 0.1722 0.7897 0.063 Uiso 1 1 calc R
C11 C 0.1736(4) 0.1001(3) 0.6530(4) 0.0530(14) Uani 1 1 d .
H11A H 0.1874 0.0612 0.6144 0.064 Uiso 1 1 calc R
C10 C 0.0892(4) 0.1250(2) 0.6577(3) 0.0456(13) Uani 1 1 d .
H10A H 0.0350 0.1055 0.6220 0.055 Uiso 1 1 calc R
N1 N 0.0725(2) 0.28069(19) 0.9013(2) 0.0306(8) Uani 1 1 d .
N2 N 0.1057(3) 0.2398(3) 0.9658(3) 0.0648(13) Uani 1 1 d .

loop_
_atom_site_aniso_label
_atom_site_aniso_U_11
_atom_site_aniso_U_22
_atom_site_aniso_U_33
_atom_site_aniso_U_23
_atom_site_aniso_U_13
_atom_site_aniso_U_12
N7 0.036(2) 0.035(2) 0.029(2) 0.0022(17) 0.0158(17) 0.0036(17)
C13 0.082(4) 0.037(3) 0.058(3) 0.024(3) 0.046(3) 0.020(3)
C14 0.036(3) 0.031(3) 0.037(3) 0.007(2) 0.016(2) 0.014(2)
C12 0.082(4) 0.041(3) 0.066(4) 0.007(3) 0.044(3) 0.027(3)
N6 0.048(2) 0.042(2) 0.034(2) 0.0125(18) 0.0269(19) 0.0210(19)
O4 0.0274(16) 0.0369(18) 0.0230(15) -0.0099(13) -0.0010(13) 0.0050(14)
O2 0.0286(16) 0.0350(17) 0.0207(14) 0.0039(13) 0.0080(13) 0.0019(13)
N3 0.206(8) 0.177(7) 0.107(5) 0.096(5) 0.014(5) 0.099(6)
Co1 0.0220(3) 0.0279(3) 0.0178(3) -0.0014(2) 0.0054(2) 0.0004(3)
Co2 0.0232(4) 0.0231(4) 0.0223(4) 0.000 0.0094(3) 0.000
O3 0.0199(15) 0.0296(16) 0.0319(16) -0.0030(13) 0.0058(13) 0.0004(13)
O1 0.0213(15) 0.0258(16) 0.0198(14) -0.0016(12) 0.0055(12) 0.0011(12)
C8 0.024(2) 0.027(2) 0.0121(19) 0.0036(17) 0.0018(17) 0.0009(18)
C1 0.015(2) 0.027(2) 0.022(2) -0.0047(18) 0.0041(17) -0.0061(17)
C7 0.020(2) 0.027(2) 0.023(2) 0.0027(18) 0.0056(18) 0.0020(18)
C2 0.017(2) 0.024(2) 0.020(2) 0.0023(17) 0.0028(17) 0.0034(17)
N5 0.046(3) 0.040(2) 0.041(2) 0.0079(19) 0.026(2) 0.015(2)
N4 0.040(2) 0.029(2) 0.037(2) -0.0030(17) 0.0182(18) 0.0020(18)
C9 0.041(3) 0.037(3) 0.037(3) 0.000(2) 0.018(2) 0.009(2)
C3 0.027(2) 0.040(3) 0.043(3) -0.012(2) 0.004(2) -0.002(2)
C6 0.029(3) 0.042(3) 0.045(3) -0.009(2) 0.018(2) 0.003(2)
C5 0.022(3) 0.058(3) 0.075(4) -0.017(3) 0.025(3) -0.003(2)
C4 0.019(3) 0.052(3) 0.079(4) -0.013(3) 0.002(3) -0.007(2)
C15 0.049(3) 0.074(4) 0.042(3) 0.024(3) 0.026(3) 0.032(3)
C11 0.079(4) 0.032(3) 0.057(3) -0.007(3) 0.033(3) 0.012(3)
C10 0.060(3) 0.033(3) 0.047(3) -0.007(2) 0.019(3) 0.002(3)
N1 0.036(2) 0.034(2) 0.0209(18) 0.0037(16) 0.0033(16) 0.0102(17)
N2 0.079(3) 0.071(3) 0.045(3) 0.024(3) 0.014(3) 0.032(3)

loop_
_atom_type_symbol
_atom_type_description
_atom_type_scat_dispersion_real
_atom_type_scat_dispersion_imag
_atom_type_scat_source
C C 0.0033 0.0016 'International Tables Vol C Tables 4.2.6.8 and 6.1.1.4'
H H 0.0000 0.0000 'International Tables Vol C Tables 4.2.6.8 and 6.1.1.4'
N N 0.0061 0.0033 'International Tables Vol C Tables 4.2.6.8 and 6.1.1.4'
O O 0.0106 0.0060 'International Tables Vol C Tables 4.2.6.8 and 6.1.1.4'
Co Co 0.3494 0.9721 'International Tables Vol C Tables 4.2.6.8 and 6.1.1.4'

loop_
_geom_angle_atom_site_label_1
_geom_angle_atom_site_label_2
_geom_angle_atom_site_label_3
_geom_angle
_geom_angle_site_symmetry_1
_geom_angle_site_symmetry_3
C14 N7 C13 104.5(3) . .
C14 N7 Co1 128.3(3) . 8
C13 N7 Co1 127.2(3) . 8
C12 C13 N7 110.9(4) . .
C12 C13 H13A 124.6 . .
N7 C13 H13A 124.6 . .
N7 C14 N6 112.1(4) . .
N7 C14 H14A 123.9 . .
N6 C14 H14A 123.9 . .
C13 C12 N6 105.7(4) . .
C13 C12 H12A 127.2 . .
N6 C12 H12A 127.2 . .
C14 N6 C12 106.8(3) . .
C14 N6 C15 124.9(4) . .
C12 N6 C15 128.3(4) . .
C8 O4 Co1 124.2(2) . 5_567
C1 O2 Co1 127.1(3) . 2_556
O4 Co1 O3 96.38(10) 5_567 .
O4 Co1 N1 100.16(12) 5_567 .
O3 Co1 N1 161.18(11) . .
O4 Co1 N7 95.69(12) 5_567 8_456
O3 Co1 N7 94.82(12) . 8_456
N1 Co1 N7 92.41(13) . 8_456
O4 Co1 O2 81.77(10) 5_567 2_556
O3 Co1 O2 84.84(10) . 2_556
N1 Co1 O2 88.70(12) . 2_556
N7 Co1 O2 177.38(12) 8_456 2_556
O4 Co1 O1 174.02(10) 5_567 .
O3 Co1 O1 84.09(10) . .
N1 Co1 O1 78.52(11) . .
N7 Co1 O1 90.21(11) 8_456 .
O2 Co1 O1 92.34(9) 2_556 .
N4 Co2 N4 94.32(19) 2_556 .
N4 Co2 O1 89.03(11) 2_556 .
N4 Co2 O1 171.61(12) . .
N4 Co2 O1 171.61(12) 2_556 2_556
N4 Co2 O1 89.03(11) . 2_556
O1 Co2 O1 88.70(13) . 2_556
N4 Co2 N1 98.80(13) 2_556 .
N4 Co2 N1 92.01(13) . .
O1 Co2 N1 79.86(11) . .
O1 Co2 N1 88.75(11) 2_556 .
N4 Co2 N1 92.01(13) 2_556 2_556
N4 Co2 N1 98.80(13) . 2_556
O1 Co2 N1 88.75(11) . 2_556
O1 Co2 N1 79.86(11) 2_556 2_556
N1 Co2 N1 164.10(18) . 2_556
C8 O3 Co1 136.0(2) . .
C1 O1 Co2 131.1(2) . .
C1 O1 Co1 110.7(2) . .
Co2 O1 Co1 96.46(10) . .
O4 C8 O3 124.5(4) . .
O4 C8 C7 117.9(3) . .
O3 C8 C7 117.6(3) . .
O2 C1 O1 126.1(3) . .
O2 C1 C2 118.4(3) . .
O1 C1 C2 115.2(3) . .
C6 C7 C2 119.2(4) . .
C6 C7 C8 119.7(4) . .
C2 C7 C8 121.0(3) . .
C3 C2 C7 119.5(3) . .
C3 C2 C1 116.8(3) . .
C7 C2 C1 123.7(3) . .
C9 N5 C11 106.7(4) . .
C9 N5 C15 125.7(4) . .
C11 N5 C15 127.6(4) . .
C9 N4 C10 105.3(4) . .
C9 N4 Co2 121.1(3) . .
C10 N4 Co2 132.2(3) . .
N4 C9 N5 111.3(4) . .
N4 C9 H9A 124.3 . .
N5 C9 H9A 124.3 . .
C4 C3 C2 120.5(4) . .
C4 C3 H3A 119.8 . .
C2 C3 H3A 119.8 . .
C5 C6 C7 120.5(4) . .
C5 C6 H6A 119.7 . .
C7 C6 H6A 119.7 . .
C6 C5 C4 120.1(4) . .
C6 C5 H5A 119.9 . .
C4 C5 H5A 119.9 . .
C3 C4 C5 120.1(4) . .
C3 C4 H4A 119.9 . .
C5 C4 H4A 119.9 . .
N5 C15 N6 111.5(4) . .
N5 C15 H15A 109.3 . .
N6 C15 H15A 109.3 . .
N5 C15 H15B 109.3 . .
N6 C15 H15B 109.3 . .
H15A C15 H15B 108.0 . .
C10 C11 N5 106.9(4) . .
C10 C11 H11A 126.6 . .
N5 C11 H11A 126.6 . .
C11 C10 N4 109.8(5) . .
C11 C10 H10A 125.1 . .
N4 C10 H10A 125.1 . .
N2 N1 Co1 124.3(3) . .
N2 N1 Co2 133.6(3) . .
Co1 N1 Co2 98.28(13) . .
N3 N2 N1 179.3(7) . .

loop_
_geom_bond_atom_site_label_1
_geom_bond_atom_site_label_2
_geom_bond_distance
_geom_bond_site_symmetry_2
N7 C14 1.321(5) .
N7 C13 1.385(5) .
N7 Co1 2.142(3) 8
C13 C12 1.355(6) .
C13 H13A 0.9300 .
C14 N6 1.358(5) .
C14 H14A 0.9300 .
C12 N6 1.381(5) .
C12 H12A 0.9300 .
N6 C15 1.470(5) .
O4 C8 1.263(4) .
O4 Co1 2.075(3) 5_567
O2 C1 1.245(4) .
O2 Co1 2.175(3) 2_556
N3 N2 1.142(6) .
Co1 O4 2.075(3) 5_567
Co1 O3 2.084(3) .
Co1 N1 2.132(3) .
Co1 N7 2.142(3) 8_456
Co1 O2 2.175(3) 2_556
Co1 O1 2.232(3) .
Co2 N4 2.125(3) 2_556
Co2 N4 2.125(3) .
Co2 O1 2.132(2) .
Co2 O1 2.132(3) 2_556
Co2 N1 2.172(3) .
Co2 N1 2.172(3) 2_556
O3 C8 1.278(4) .
O1 C1 1.296(4) .
C8 C7 1.514(5) .
C1 C2 1.532(5) .
C7 C6 1.410(5) .
C7 C2 1.413(5) .
C2 C3 1.406(5) .
N5 C9 1.364(5) .
N5 C11 1.372(6) .
N5 C15 1.460(5) .
N4 C9 1.332(5) .
N4 C10 1.384(5) .
C9 H9A 0.9300 .
C3 C4 1.387(6) .
C3 H3A 0.9300 .
C6 C5 1.385(6) .
C6 H6A 0.9300 .
C5 C4 1.400(6) .
C5 H5A 0.9300 .
C4 H4A 0.9300 .
C15 H15A 0.9700 .
C15 H15B 0.9700 .
C11 C10 1.359(6) .
C11 H11A 0.9300 .
C10 H10A 0.9300 .
N1 N2 1.184(5) .

loop_
_geom_torsion_atom_site_label_1
_geom_torsion_atom_site_label_2
_geom_torsion_atom_site_label_3
_geom_torsion_atom_site_label_4
_geom_torsion
_geom_torsion_site_symmetry_1
C14 N7 C13 C12 1.3(6) .
Co1 N7 C13 C12 -178.5(4) 8
C13 N7 C14 N6 -1.5(5) .
Co1 N7 C14 N6 178.3(3) 8
N7 C13 C12 N6 -0.6(6) .
N7 C14 N6 C12 1.2(5) .
N7 C14 N6 C15 -178.8(4) .
C13 C12 N6 C14 -0.3(6) .
C13 C12 N6 C15 179.7(5) .
O4 Co1 O3 C8 -109.8(3) 5_567
N1 Co1 O3 C8 98.7(5) .
N7 Co1 O3 C8 -13.5(4) 8_456
O2 Co1 O3 C8 169.1(3) 2_556
O1 Co1 O3 C8 76.2(3) .
N4 Co2 O1 C1 -116.7(3) 2_556
N4 Co2 O1 C1 129.6(8) .
O1 Co2 O1 C1 55.2(3) 2_556
N1 Co2 O1 C1 144.2(3) .
N1 Co2 O1 C1 -24.6(3) 2_556
N4 Co2 O1 Co1 118.48(12) 2_556
N4 Co2 O1 Co1 4.8(8) .
O1 Co2 O1 Co1 -69.60(8) 2_556
N1 Co2 O1 Co1 19.36(11) .
N1 Co2 O1 Co1 -149.49(11) 2_556
O4 Co1 O1 C1 -80.5(10) 5_567
O3 Co1 O1 C1 14.3(2) .
N1 Co1 O1 C1 -158.4(2) .
N7 Co1 O1 C1 109.2(2) 8_456
O2 Co1 O1 C1 -70.2(2) 2_556
O4 Co1 O1 Co2 58.1(10) 5_567
O3 Co1 O1 Co2 152.92(11) .
N1 Co1 O1 Co2 -19.84(11) .
N7 Co1 O1 Co2 -112.25(12) 8_456
O2 Co1 O1 Co2 68.36(10) 2_556
Co1 O4 C8 O3 -22.1(5) 5_567
Co1 O4 C8 C7 160.7(2) 5_567
Co1 O3 C8 O4 119.1(4) .
Co1 O3 C8 C7 -63.7(4) .
Co1 O2 C1 O1 14.4(5) 2_556
Co1 O2 C1 C2 -158.4(2) 2_556
Co2 O1 C1 O2 -22.3(5) .
Co1 O1 C1 O2 97.0(4) .
Co2 O1 C1 C2 150.8(2) .
Co1 O1 C1 C2 -89.9(3) .
O4 C8 C7 C6 -13.0(5) .
O3 C8 C7 C6 169.6(4) .
O4 C8 C7 C2 163.7(3) .
O3 C8 C7 C2 -13.7(5) .
C6 C7 C2 C3 0.2(6) .
C8 C7 C2 C3 -176.5(4) .
C6 C7 C2 C1 -179.3(4) .
C8 C7 C2 C1 4.0(6) .
O2 C1 C2 C3 78.9(5) .
O1 C1 C2 C3 -94.8(4) .
O2 C1 C2 C7 -101.6(4) .
O1 C1 C2 C7 84.8(4) .
N4 Co2 N4 C9 -140.2(4) 2_556
O1 Co2 N4 C9 -26.8(10) .
O1 Co2 N4 C9 47.5(3) 2_556
N1 Co2 N4 C9 -41.2(3) .
N1 Co2 N4 C9 127.1(3) 2_556
N4 Co2 N4 C10 55.6(3) 2_556
O1 Co2 N4 C10 169.0(6) .
O1 Co2 N4 C10 -116.7(4) 2_556
N1 Co2 N4 C10 154.6(4) .
N1 Co2 N4 C10 -37.1(4) 2_556
C10 N4 C9 N5 -0.2(5) .
Co2 N4 C9 N5 -168.1(2) .
C11 N5 C9 N4 0.1(5) .
C15 N5 C9 N4 178.3(4) .
C7 C2 C3 C4 -1.1(6) .
C1 C2 C3 C4 178.4(4) .
C2 C7 C6 C5 1.9(6) .
C8 C7 C6 C5 178.6(4) .
C7 C6 C5 C4 -3.1(7) .
C2 C3 C4 C5 0.0(7) .
C6 C5 C4 C3 2.1(8) .
C9 N5 C15 N6 -110.8(5) .
C11 N5 C15 N6 67.1(6) .
C14 N6 C15 N5 -119.1(5) .
C12 N6 C15 N5 60.9(7) .
C9 N5 C11 C10 0.0(5) .
C15 N5 C11 C10 -178.1(4) .
N5 C11 C10 N4 -0.1(5) .
C9 N4 C10 C11 0.2(5) .
Co2 N4 C10 C11 166.2(3) .
O4 Co1 N1 N2 44.9(4) 5_567
O3 Co1 N1 N2 -163.9(4) .
N7 Co1 N1 N2 -51.3(4) 8_456
O2 Co1 N1 N2 126.3(4) 2_556
O1 Co1 N1 N2 -141.1(4) .
O4 Co1 N1 Co2 -154.52(12) 5_567
O3 Co1 N1 Co2 -3.3(4) .
N7 Co1 N1 Co2 109.26(14) 8_456
O2 Co1 N1 Co2 -73.12(12) 2_556
O1 Co1 N1 Co2 19.54(11) .
N4 Co2 N1 N2 49.9(5) 2_556
N4 Co2 N1 N2 -44.8(5) .
O1 Co2 N1 N2 137.3(5) .
O1 Co2 N1 N2 -133.8(5) 2_556
N1 Co2 N1 N2 -177.8(5) 2_556
N4 Co2 N1 Co1 -107.82(14) 2_556
N4 Co2 N1 Co1 157.49(14) .
O1 Co2 N1 Co1 -20.40(11) .
O1 Co2 N1 Co1 68.51(13) 2_556
N1 Co2 N1 Co1 24.49(10) 2_556
Co1 N1 N2 N3 65(57) .
Co2 N1 N2 N3 -88(57) .
